data_4069669
loop_
_publ_author_name
'Renfrew, Anna K.'
'Phillips, Andrew D.'
'Tapavicza, Enrico'
'Scopelliti, Rosario'
'Rothlisberger, Ursula'
'Dyson, Paul J.'

_publ_section_title
;
 Tuning the Efficacy of Ruthenium(II)-Arene (RAPTA) Antitumor Compounds
 with Fluorinated Arene Ligands
;
_journal_issue 17
_journal_name_full Organometallics
_journal_page_first 5061
_journal_paper_doi 10.1021/om900345n
_journal_volume 28
_journal_year 2009
_chemical_formula_moiety 'C12 H17 Cl2 F N3 P Ru, 2.5(H2 O)'
_chemical_formula_sum 'C12 H22 Cl2 F N3 O2.5 P Ru'
_chemical_formula_weight 470.27
_chemical_name_common C6H5FRu(Cl2)PTA
_chemical_name_systematic
; 
 ? 
;
_space_group_IT_number 14
_symmetry_cell_setting monoclinic
_symmetry_space_group_name_Hall '-P 2ybc'
_symmetry_space_group_name_H-M 'P 1 21/c 1'
_atom_sites_solution_hydrogens geom
_atom_sites_solution_primary direct
_atom_sites_solution_secondary difmap
_audit_creation_method SHELXL-97
_cell_angle_alpha 90.00
_cell_angle_beta 105.972(3)
_cell_angle_gamma 90.00
_cell_formula_units_Z 4
_cell_length_a 9.4040(2)
_cell_length_b 15.7312(3)
_cell_length_c 11.9961(4)
_cell_measurement_reflns_used 10025
_cell_measurement_temperature 140(2)
_cell_measurement_theta_max 28.1583
_cell_measurement_theta_min 2.7645
_cell_volume 1706.15(8)
_computing_cell_refinement
;
CrysAlis RED, Oxford Diffraction Ltd.,
Version 1.171.32.24 (release 21-04-2008 CrysAlis171 .NET)
(compiled Apr 21 2008,18:23:10)
;
_computing_data_collection
;
CrysAlis CCD, Oxford Diffraction Ltd.,
Version 1.171.32.24 (release 21-04-2008 CrysAlis171 .NET)
(compiled Apr 21 2008,18:23:10)
;
_computing_data_reduction
;
CrysAlis RED, Oxford Diffraction Ltd.,
Version 1.171.32.24 (release 21-04-2008 CrysAlis171 .NET)
(compiled Apr 21 2008,18:23:10)
;
_computing_molecular_graphics 'Diamond 3.0f(Brandenburg, 2006)'
_computing_publication_material 'WINGX (Farrugia, 1999)'
_computing_structure_refinement 'SHELXL-97 (Sheldrick, 1997)'
_computing_structure_solution 'SHELXS-97 (Sheldrick, 1990)'
_diffrn_ambient_temperature 140(2)
_diffrn_detector 'Oxford Diffraction Sapphire CCD'
_diffrn_detector_area_resol_mean 8.2812
_diffrn_measured_fraction_theta_full 0.888
_diffrn_measured_fraction_theta_max 0.888
_diffrn_measurement_device_type 'Kuma KM4'
_diffrn_measurement_method '\F and \W scans'
_diffrn_radiation_monochromator graphite
_diffrn_radiation_source 'Kuma (Mo) X-ray Source'
_diffrn_radiation_type MoK\a
_diffrn_radiation_wavelength 0.71073
_diffrn_reflns_av_R_equivalents 0.0119
_diffrn_reflns_av_sigmaI/netI 0.0081
_diffrn_reflns_limit_h_max 11
_diffrn_reflns_limit_h_min -11
_diffrn_reflns_limit_k_max 18
_diffrn_reflns_limit_k_min -18
_diffrn_reflns_limit_l_max 14
_diffrn_reflns_limit_l_min -14
_diffrn_reflns_number 9689
_diffrn_reflns_theta_full 25.00
_diffrn_reflns_theta_max 25.00
_diffrn_reflns_theta_min 2.77
_exptl_absorpt_coefficient_mu 1.348
_exptl_absorpt_correction_T_max 0.772
_exptl_absorpt_correction_T_min 0.690
_exptl_absorpt_correction_type multi-scan
_exptl_absorpt_process_details
;
CrysAlis RED, Oxford Diffraction Ltd.,
Version 1.171.32.24 (release 21-04-2008 CrysAlis171 .NET)
(compiled Apr 21 2008,18:23:10)
Empirical absorption correction using spherical harmonics,
 implemented in SCALE3 ABSPACK scaling algorithm.
;
_exptl_crystal_colour orange
_exptl_crystal_density_diffrn 1.831
_exptl_crystal_density_method 'not measured'
_exptl_crystal_description block
_exptl_crystal_F_000 948
_exptl_crystal_size_max 0.365
_exptl_crystal_size_mid 0.221
_exptl_crystal_size_min 0.192
_refine_diff_density_max 0.695
_refine_diff_density_min -0.546
_refine_diff_density_rms 0.069
_refine_ls_extinction_method none
_refine_ls_goodness_of_fit_ref 1.054
_refine_ls_hydrogen_treatment mixed
_refine_ls_matrix_type full
_refine_ls_number_parameters 237
_refine_ls_number_reflns 2671
_refine_ls_number_restraints 4
_refine_ls_restrained_S_all 1.053
_refine_ls_R_factor_all 0.0227
_refine_ls_R_factor_gt 0.0210
_refine_ls_shift/su_max 0.001
_refine_ls_shift/su_mean 0.000
_refine_ls_structure_factor_coef Fsqd
_refine_ls_weighting_details 'calc w=1/[\s^2^(Fo^2^)+(0.0349P)^2^+2.5776P] where P=(Fo^2^+2Fc^2^)/3'
_refine_ls_weighting_scheme calc
_refine_ls_wR_factor_gt 0.0600
_refine_ls_wR_factor_ref 0.0616
_reflns_number_gt 2528
_reflns_number_total 2671
_reflns_threshold_expression I>2\s(I)
_cod_data_source_file om900345n_si_001.cif
_cod_data_source_block pd472
_cod_original_sg_symbol_H-M 'P 2 1 / c'
_cod_original_formula_sum 'C12 H22 Cl2 F N3 O2.50 P Ru'
_cod_database_code 4069669

loop_
_symmetry_equiv_pos_as_xyz
'x, y, z'
'-x, y+1/2, -z+1/2'
'-x, -y, -z'
'x, -y-1/2, z-1/2'

loop_
_atom_site_label
_atom_site_type_symbol
_atom_site_fract_x
_atom_site_fract_y
_atom_site_fract_z
_atom_site_U_iso_or_equiv
_atom_site_adp_type
_atom_site_occupancy
_atom_site_symmetry_multiplicity
_atom_site_calc_flag
_atom_site_refinement_flags
_atom_site_disorder_assembly
_atom_site_disorder_group
Ru1 Ru 0.29109(2) 0.128740(12) 0.632479(18) 0.01508(9) Uani 1 1 d . . .
Cl1 Cl 0.46931(7) 0.14466(4) 0.82158(6) 0.01971(15) Uani 1 1 d . . .
Cl2 Cl 0.49641(7) 0.14139(4) 0.54704(6) 0.02155(15) Uani 1 1 d . . .
P1 P 0.28126(7) 0.27348(4) 0.63466(6) 0.01554(15) Uani 1 1 d . . .
F1 F 0.2744(2) -0.04287(11) 0.79633(17) 0.0407(5) Uani 1 1 d . . .
O1 O 0.8463(9) 0.1877(4) 1.135(3) 0.065(6) Uani 0.56(4) 1 d P A 1
H1C H 0.8957 0.2041 1.1986 0.097 Uiso 0.55 1 d P A 1
H1D H 0.7968 0.1439 1.1414 0.097 Uiso 0.56 1 d P A 1
O2 O 0.8570(7) 0.3036(6) 0.714(3) 0.046(5) Uani 0.44(4) 1 d P A 2
H2C H 0.9457 0.2900 0.7501 0.069 Uiso 0.441 1 d P A 2
H2D H 0.8574 0.3160 0.6444 0.069 Uiso 0.45 1 d P A 2
O3 O 0.8036(7) 0.1869(6) 0.8747(13) 0.058(5) Uani 0.352(13) 1 d PD B 3
H3C H 0.740(14) 0.189(9) 0.805(6) 0.086 Uiso 0.352(13) 1 d PD B 3
H3D H 0.764(16) 0.223(9) 0.914(12) 0.086 Uiso 0.352(13) 1 d PD B 3
O4 O 0.8006(5) 0.1796(3) 0.7722(9) 0.057(3) Uani 0.574(14) 1 d P C 5
H4C H 0.8659 0.1408 0.7756 0.087 Uiso 0.573 1 d P C 5
H4D H 0.8284 0.2023 0.8437 0.087 Uiso 0.573 1 d P C 5
O5 O 0.7734(5) 0.2555(3) 0.9758(5) 0.0600(19) Uani 0.575(7) 1 d P D 6
H5C H 0.8433 0.2925 1.0021 0.090 Uiso 0.57 1 d P D 6
H5D H 0.7746 0.2235 1.0347 0.090 Uiso 0.57 1 d P D 6
N1 N 0.1836(2) 0.42520(13) 0.5252(2) 0.0214(5) Uani 1 1 d . . .
C1 C 0.1737(3) 0.33241(16) 0.5063(2) 0.0213(6) Uani 1 1 d . . .
H1A H 0.2110 0.3180 0.4391 0.026 Uiso 1 1 calc R . .
H1B H 0.0688 0.3147 0.4878 0.026 Uiso 1 1 calc R . .
C2 C 0.4571(3) 0.33068(15) 0.6560(3) 0.0189(6) Uani 1 1 d . . .
H2A H 0.5268 0.3125 0.7300 0.023 Uiso 1 1 calc R . .
H2B H 0.5012 0.3161 0.5924 0.023 Uiso 1 1 calc R . .
N2 N 0.4352(2) 0.42527(12) 0.65812(19) 0.0176(5) Uani 1 1 d . . .
N3 N 0.2189(2) 0.42087(13) 0.7355(2) 0.0199(5) Uani 1 1 d . . .
C3 C 0.2145(3) 0.32716(16) 0.7469(2) 0.0201(6) Uani 1 1 d . . .
H3A H 0.1117 0.3090 0.7403 0.024 Uiso 1 1 calc R . .
H3B H 0.2768 0.3102 0.8245 0.024 Uiso 1 1 calc R . .
C4 C 0.3684(3) 0.45162(16) 0.7555(2) 0.0195(5) Uani 1 1 d . . .
H4A H 0.4300 0.4288 0.8301 0.023 Uiso 1 1 calc R . .
H4B H 0.3687 0.5144 0.7613 0.023 Uiso 1 1 calc R . .
C5 C 0.3325(3) 0.45676(16) 0.5437(2) 0.0213(6) Uani 1 1 d . . .
H5A H 0.3309 0.5197 0.5439 0.026 Uiso 1 1 calc R . .
H5B H 0.3714 0.4380 0.4790 0.026 Uiso 1 1 calc R . .
C6 C 0.1266(3) 0.45091(17) 0.6231(3) 0.0233(6) Uani 1 1 d . . .
H6A H 0.1207 0.5137 0.6247 0.028 Uiso 1 1 calc R . .
H6B H 0.0253 0.4282 0.6105 0.028 Uiso 1 1 calc R . .
C7 C 0.2149(3) 0.00032(15) 0.7037(3) 0.0202(6) Uani 1 1 d . . .
C8 C 0.2515(3) -0.01276(16) 0.5975(3) 0.0216(6) Uani 1 1 d . . .
H8 H 0.3209 -0.0557 0.5934 0.026 Uiso 1 1 calc R . .
C9 C 0.1866(3) 0.03681(18) 0.4978(3) 0.0262(6) Uani 1 1 d . . .
H9 H 0.2124 0.0259 0.4279 0.031 Uiso 1 1 calc R . .
C10 C 0.0851(3) 0.10179(18) 0.5001(3) 0.0290(7) Uani 1 1 d . . .
H10 H 0.0383 0.1327 0.4318 0.035 Uiso 1 1 calc R . .
C11 C 0.0540(3) 0.12024(16) 0.6065(3) 0.0256(7) Uani 1 1 d . . .
H11 H -0.0137 0.1643 0.6101 0.031 Uiso 1 1 calc R . .
C12 C 0.1230(3) 0.07354(16) 0.7072(3) 0.0223(6) Uani 1 1 d . . .
H12 H 0.1088 0.0906 0.7793 0.027 Uiso 1 1 calc R . .

loop_
_atom_site_aniso_label
_atom_site_aniso_U_11
_atom_site_aniso_U_22
_atom_site_aniso_U_33
_atom_site_aniso_U_23
_atom_site_aniso_U_13
_atom_site_aniso_U_12
Ru1 0.01363(13) 0.01484(12) 0.01561(16) -0.00073(7) 0.00210(10) -0.00304(7)
Cl1 0.0205(3) 0.0207(3) 0.0162(4) 0.0000(2) 0.0020(3) -0.0037(2)
Cl2 0.0218(3) 0.0230(3) 0.0217(4) -0.0032(2) 0.0091(3) -0.0038(2)
P1 0.0137(3) 0.0155(3) 0.0165(4) 0.0009(2) 0.0027(3) -0.0012(2)
F1 0.0437(11) 0.0366(10) 0.0428(13) 0.0031(8) 0.0135(10) -0.0030(8)
O1 0.033(3) 0.031(3) 0.136(18) 0.010(4) 0.034(5) -0.0019(19)
O2 0.020(3) 0.038(3) 0.078(13) -0.011(4) 0.008(4) 0.007(2)
O3 0.017(4) 0.057(5) 0.092(12) 0.037(5) 0.002(4) -0.005(3)
O4 0.022(2) 0.045(3) 0.102(8) 0.001(3) 0.012(3) 0.0002(18)
O5 0.023(2) 0.044(3) 0.107(5) 0.003(3) 0.008(3) -0.0113(18)
N1 0.0249(12) 0.0211(11) 0.0163(14) 0.0014(9) 0.0025(10) 0.0036(9)
C1 0.0223(14) 0.0225(13) 0.0165(16) 0.0005(10) 0.0008(12) 0.0012(10)
C2 0.0171(13) 0.0136(12) 0.0260(17) 0.0014(10) 0.0060(12) 0.0009(9)
N2 0.0215(11) 0.0150(10) 0.0166(13) 0.0010(8) 0.0060(10) 0.0004(8)
N3 0.0215(12) 0.0211(11) 0.0180(14) 0.0006(9) 0.0068(10) 0.0013(8)
C3 0.0206(14) 0.0221(13) 0.0191(16) 0.0008(10) 0.0077(12) -0.0025(10)
C4 0.0247(14) 0.0194(12) 0.0145(15) -0.0012(10) 0.0056(12) -0.0008(10)
C5 0.0305(15) 0.0190(12) 0.0153(15) 0.0034(10) 0.0076(12) 0.0018(10)
C6 0.0205(14) 0.0254(13) 0.0227(17) 0.0020(11) 0.0037(12) 0.0069(10)
C7 0.0194(14) 0.0165(12) 0.0235(17) 0.0004(10) 0.0037(12) -0.0076(10)
C8 0.0216(14) 0.0180(12) 0.0267(17) -0.0066(10) 0.0093(12) -0.0071(10)
C9 0.0278(15) 0.0316(15) 0.0187(17) -0.0080(11) 0.0056(13) -0.0172(12)
C10 0.0210(15) 0.0298(15) 0.0276(19) 0.0056(12) -0.0075(13) -0.0127(11)
C11 0.0131(13) 0.0225(13) 0.038(2) -0.0011(11) 0.0005(13) -0.0038(10)
C12 0.0203(14) 0.0237(13) 0.0251(17) -0.0069(11) 0.0096(13) -0.0082(10)

loop_
_atom_type_symbol
_atom_type_description
_atom_type_scat_dispersion_real
_atom_type_scat_dispersion_imag
_atom_type_scat_source
C C 0.0033 0.0016 'International Tables Vol C Tables 4.2.6.8 and 6.1.1.4'
H H 0.0000 0.0000 'International Tables Vol C Tables 4.2.6.8 and 6.1.1.4'
N N 0.0061 0.0033 'International Tables Vol C Tables 4.2.6.8 and 6.1.1.4'
F F 0.0171 0.0103 'International Tables Vol C Tables 4.2.6.8 and 6.1.1.4'
P P 0.1023 0.0942 'International Tables Vol C Tables 4.2.6.8 and 6.1.1.4'
Cl Cl 0.1484 0.1585 'International Tables Vol C Tables 4.2.6.8 and 6.1.1.4'
Ru Ru -1.2594 0.8363 'International Tables Vol C Tables 4.2.6.8 and 6.1.1.4'
O O 0.0106 0.0060 'International Tables Vol C Tables 4.2.6.8 and 6.1.1.4'

loop_
_geom_angle_atom_site_label_1
_geom_angle_atom_site_label_2
_geom_angle_atom_site_label_3
_geom_angle
C11 Ru1 C10 37.98(12)
C11 Ru1 C9 67.58(11)
C10 Ru1 C9 37.48(11)
C11 Ru1 C12 37.66(11)
C10 Ru1 C12 68.04(11)
C9 Ru1 C12 79.24(10)
C11 Ru1 C8 78.68(10)
C10 Ru1 C8 66.95(11)
C9 Ru1 C8 36.96(11)
C12 Ru1 C8 65.76(9)
C11 Ru1 P1 91.14(7)
C10 Ru1 P1 99.89(8)
C9 Ru1 P1 131.06(8)
C12 Ru1 P1 110.72(7)
C8 Ru1 P1 166.83(8)
C11 Ru1 C7 66.42(10)
C10 Ru1 C7 78.55(10)
C9 Ru1 C7 65.54(10)
C12 Ru1 C7 36.59(9)
C8 Ru1 C7 35.50(10)
P1 Ru1 C7 145.78(7)
C11 Ru1 Cl2 148.11(9)
C10 Ru1 Cl2 110.99(9)
C9 Ru1 Cl2 89.42(8)
C12 Ru1 Cl2 161.40(7)
C8 Ru1 Cl2 96.38(7)
P1 Ru1 Cl2 87.85(2)
C7 Ru1 Cl2 125.01(7)
C11 Ru1 Cl1 123.86(9)
C10 Ru1 Cl1 160.72(8)
C9 Ru1 Cl1 144.08(8)
C12 Ru1 Cl1 92.79(8)
C8 Ru1 Cl1 107.94(8)
P1 Ru1 Cl1 84.62(2)
C7 Ru1 Cl1 87.19(7)
Cl2 Ru1 Cl1 87.79(2)
C2 P1 C3 98.54(12)
C2 P1 C1 97.80(12)
C3 P1 C1 99.28(13)
C2 P1 Ru1 116.94(8)
C3 P1 Ru1 119.34(8)
C1 P1 Ru1 120.50(9)
H1C O1 H1D 110.5
H1C O1 H5D 136.4
H1D O1 H5D 106.0
H2C O2 H2D 106.3
H3C O3 H3D 101.6(16)
H3C O3 H4D 69.6
H3D O3 H4D 113.3
H3C O4 H4C 135.2
H3C O4 H4D 61.2
H4C O4 H4D 102.7
H3D O5 H5C 125.5
H3D O5 H5D 109.4
H5C O5 H5D 104.7
C5 N1 C6 109.4(2)
C5 N1 C1 112.4(2)
C6 N1 C1 111.9(2)
N1 C1 P1 111.82(18)
N1 C1 H1A 109.3
P1 C1 H1A 109.3
N1 C1 H1B 109.3
P1 C1 H1B 109.3
H1A C1 H1B 107.9
N2 C2 P1 111.41(16)
N2 C2 H2A 109.3
P1 C2 H2A 109.3
N2 C2 H2B 109.3
P1 C2 H2B 109.3
H2A C2 H2B 108.0
C2 N2 C5 111.18(19)
C2 N2 C4 111.63(19)
C5 N2 C4 107.9(2)
C4 N3 C6 110.4(2)
C4 N3 C3 111.65(19)
C6 N3 C3 112.4(2)
N3 C3 P1 111.41(17)
N3 C3 H3A 109.3
P1 C3 H3A 109.3
N3 C3 H3B 109.3
P1 C3 H3B 109.3
H3A C3 H3B 108.0
N3 C4 N2 111.6(2)
N3 C4 H4A 109.3
N2 C4 H4A 109.3
N3 C4 H4B 109.3
N2 C4 H4B 109.3
H4A C4 H4B 108.0
N1 C5 N2 111.9(2)
N1 C5 H5A 109.2
N2 C5 H5A 109.2
N1 C5 H5B 109.2
N2 C5 H5B 109.2
H5A C5 H5B 107.9
N3 C6 N1 113.0(2)
N3 C6 H6A 109.0
N1 C6 H6A 109.0
N3 C6 H6B 109.0
N1 C6 H6B 109.0
H6A C6 H6B 107.8
F1 C7 C8 122.7(2)
F1 C7 C12 121.0(3)
C8 C7 C12 115.8(2)
F1 C7 Ru1 130.79(18)
C8 C7 Ru1 68.31(14)
C12 C7 Ru1 64.91(13)
C9 C8 C7 121.5(2)
C9 C8 Ru1 68.18(14)
C7 C8 Ru1 76.19(14)
C9 C8 H8 119.3
C7 C8 H8 119.3
Ru1 C8 H8 128.6
C10 C9 C8 121.4(3)
C10 C9 Ru1 70.98(16)
C8 C9 Ru1 74.87(15)
C10 C9 H9 119.3
C8 C9 H9 119.3
Ru1 C9 H9 126.8
C9 C10 C11 118.5(3)
C9 C10 Ru1 71.54(16)
C11 C10 Ru1 70.51(17)
C9 C10 H10 120.7
C11 C10 H10 120.7
Ru1 C10 H10 129.5
C12 C11 C10 120.3(3)
C12 C11 Ru1 72.32(15)
C10 C11 Ru1 71.51(16)
C12 C11 H11 119.8
C10 C11 H11 119.8
Ru1 C11 H11 128.6
C11 C12 C7 121.8(3)
C11 C12 Ru1 70.02(15)
C7 C12 Ru1 78.50(15)
C11 C12 H12 119.1
C7 C12 H12 119.1
Ru1 C12 H12 123.8

loop_
_geom_bond_atom_site_label_1
_geom_bond_atom_site_label_2
_geom_bond_distance
Ru1 C11 2.169(3)
Ru1 C10 2.182(3)
Ru1 C9 2.190(3)
Ru1 C12 2.199(3)
Ru1 C8 2.277(2)
Ru1 P1 2.2792(7)
Ru1 C7 2.379(2)
Ru1 Cl2 2.4305(6)
Ru1 Cl1 2.4342(7)
P1 C2 1.837(3)
P1 C3 1.840(3)
P1 C1 1.843(3)
F1 C7 1.292(3)
O1 H1C 0.8227
O1 H1D 0.8479
O2 H2C 0.8541
O2 H2D 0.8613
O3 H3C 0.888(10)
O3 H3D 0.888(10)
O3 H4D 0.5466
O4 H3C 0.79(16)
O4 H4C 0.8590
O4 H4D 0.8981
O5 H3D 0.88(8)
O5 H5C 0.8691
O5 H5D 0.8644
N1 C5 1.444(4)
N1 C6 1.474(4)
N1 C1 1.476(3)
C1 H1A 0.9900
C1 H1B 0.9900
C2 N2 1.503(3)
C2 H2A 0.9900
C2 H2B 0.9900
N2 C5 1.527(4)
N2 C4 1.528(3)
N3 C4 1.442(3)
N3 C6 1.467(4)
N3 C3 1.482(3)
C3 H3A 0.9900
C3 H3B 0.9900
C4 H4A 0.9900
C4 H4B 0.9900
C5 H5A 0.9900
C5 H5B 0.9900
C6 H6A 0.9900
C6 H6B 0.9900
C7 C8 1.423(4)
C7 C12 1.447(4)
C8 C9 1.418(4)
C8 H8 0.9500
C9 C10 1.405(4)
C9 H9 0.9500
C10 C11 1.416(5)
C10 H10 0.9500
C11 C12 1.410(4)
C11 H11 0.9500
C12 H12 0.9500

loop_
_geom_torsion_atom_site_label_1
_geom_torsion_atom_site_label_2
_geom_torsion_atom_site_label_3
_geom_torsion_atom_site_label_4
_geom_torsion
C11 Ru1 P1 C2 179.63(14)
C10 Ru1 P1 C2 -143.20(14)
C9 Ru1 P1 C2 -119.62(15)
C12 Ru1 P1 C2 146.67(13)
C8 Ru1 P1 C2 -141.4(3)
C7 Ru1 P1 C2 132.66(16)
Cl2 Ru1 P1 C2 -32.26(11)
Cl1 Ru1 P1 C2 55.72(11)
C11 Ru1 P1 C3 61.15(14)
C10 Ru1 P1 C3 98.32(14)
C9 Ru1 P1 C3 121.90(14)
C12 Ru1 P1 C3 28.19(14)
C8 Ru1 P1 C3 100.1(3)
C7 Ru1 P1 C3 14.18(17)
Cl2 Ru1 P1 C3 -150.74(11)
Cl1 Ru1 P1 C3 -62.76(11)
C11 Ru1 P1 C1 -61.94(13)
C10 Ru1 P1 C1 -24.76(14)
C9 Ru1 P1 C1 -1.18(15)
C12 Ru1 P1 C1 -94.90(13)
C8 Ru1 P1 C1 -23.0(3)
C7 Ru1 P1 C1 -108.91(16)
Cl2 Ru1 P1 C1 86.17(11)
Cl1 Ru1 P1 C1 174.15(10)
C5 N1 C1 P1 63.5(3)
C6 N1 C1 P1 -60.1(2)
C2 P1 C1 N1 -51.5(2)
C3 P1 C1 N1 48.5(2)
Ru1 P1 C1 N1 -179.21(14)
C3 P1 C2 N2 -49.6(2)
C1 P1 C2 N2 51.1(2)
Ru1 P1 C2 N2 -178.79(14)
P1 C2 N2 C5 -61.0(2)
P1 C2 N2 C4 59.5(2)
C4 N3 C3 P1 -64.6(2)
C6 N3 C3 P1 60.1(2)
C2 P1 C3 N3 51.3(2)
C1 P1 C3 N3 -48.1(2)
Ru1 P1 C3 N3 178.91(13)
C6 N3 C4 N2 -56.6(3)
C3 N3 C4 N2 69.2(3)
C2 N2 C4 N3 -66.9(3)
C5 N2 C4 N3 55.5(3)
C6 N1 C5 N2 57.4(3)
C1 N1 C5 N2 -67.6(3)
C2 N2 C5 N1 66.4(3)
C4 N2 C5 N1 -56.3(3)
C4 N3 C6 N1 57.6(3)
C3 N3 C6 N1 -67.7(3)
C5 N1 C6 N3 -57.7(3)
C1 N1 C6 N3 67.5(3)
C11 Ru1 C7 F1 -140.8(3)
C10 Ru1 C7 F1 -178.7(3)
C9 Ru1 C7 F1 144.1(3)
C12 Ru1 C7 F1 -110.3(3)
C8 Ru1 C7 F1 115.1(3)
P1 Ru1 C7 F1 -88.0(3)
Cl2 Ru1 C7 F1 73.5(3)
Cl1 Ru1 C7 F1 -11.8(2)
C11 Ru1 C7 C8 104.07(19)
C10 Ru1 C7 C8 66.18(18)
C9 Ru1 C7 C8 29.06(17)
C12 Ru1 C7 C8 134.6(3)
P1 Ru1 C7 C8 156.97(14)
Cl2 Ru1 C7 C8 -41.54(19)
Cl1 Ru1 C7 C8 -126.87(16)
C11 Ru1 C7 C12 -30.56(17)
C10 Ru1 C7 C12 -68.46(18)
C9 Ru1 C7 C12 -105.58(19)
C8 Ru1 C7 C12 -134.6(3)
P1 Ru1 C7 C12 22.3(2)
Cl2 Ru1 C7 C12 -176.18(14)
Cl1 Ru1 C7 C12 98.50(16)
F1 C7 C8 C9 -178.6(2)
C12 C7 C8 C9 -7.5(4)
Ru1 C7 C8 C9 -53.2(2)
F1 C7 C8 Ru1 -125.5(2)
C12 C7 C8 Ru1 45.7(2)
C11 Ru1 C8 C9 67.62(17)
C10 Ru1 C8 C9 29.66(17)
C12 Ru1 C8 C9 104.94(18)
P1 Ru1 C8 C9 27.7(4)
C7 Ru1 C8 C9 132.7(2)
Cl2 Ru1 C8 C9 -80.47(15)
Cl1 Ru1 C8 C9 -170.21(14)
C11 Ru1 C8 C7 -65.04(18)
C10 Ru1 C8 C7 -103.00(18)
C9 Ru1 C8 C7 -132.7(2)
C12 Ru1 C8 C7 -27.72(16)
P1 Ru1 C8 C7 -104.9(3)
Cl2 Ru1 C8 C7 146.87(15)
Cl1 Ru1 C8 C7 57.13(16)
C7 C8 C9 C10 0.9(4)
Ru1 C8 C9 C10 -55.9(2)
C7 C8 C9 Ru1 56.9(2)
C11 Ru1 C9 C10 30.31(17)
C12 Ru1 C9 C10 67.82(18)
C8 Ru1 C9 C10 131.6(2)
P1 Ru1 C9 C10 -40.4(2)
C7 Ru1 C9 C10 103.58(18)
Cl2 Ru1 C9 C10 -127.01(16)
Cl1 Ru1 C9 C10 147.56(15)
C11 Ru1 C9 C8 -101.25(17)
C10 Ru1 C9 C8 -131.6(2)
C12 Ru1 C9 C8 -63.74(16)
P1 Ru1 C9 C8 -171.92(12)
C7 Ru1 C9 C8 -27.98(15)
Cl2 Ru1 C9 C8 101.43(15)
Cl1 Ru1 C9 C8 16.0(2)
C8 C9 C10 C11 3.3(4)
Ru1 C9 C10 C11 -54.4(2)
C8 C9 C10 Ru1 57.8(2)
C11 Ru1 C10 C9 -130.7(2)
C12 Ru1 C10 C9 -101.24(18)
C8 Ru1 C10 C9 -29.27(16)
P1 Ru1 C10 C9 150.28(15)
C7 Ru1 C10 C9 -64.52(17)
Cl2 Ru1 C10 C9 58.79(17)
Cl1 Ru1 C10 C9 -107.6(3)
C9 Ru1 C10 C11 130.7(2)
C12 Ru1 C10 C11 29.46(15)
C8 Ru1 C10 C11 101.43(17)
P1 Ru1 C10 C11 -79.02(15)
C7 Ru1 C10 C11 66.17(16)
Cl2 Ru1 C10 C11 -170.51(13)
Cl1 Ru1 C10 C11 23.1(3)
C9 C10 C11 C12 -0.6(4)
Ru1 C10 C11 C12 -55.5(2)
C9 C10 C11 Ru1 54.9(2)
C10 Ru1 C11 C12 131.7(2)
C9 Ru1 C11 C12 101.77(17)
C8 Ru1 C11 C12 64.80(16)
P1 Ru1 C11 C12 -123.60(15)
C7 Ru1 C11 C12 29.74(15)
Cl2 Ru1 C11 C12 148.64(13)
Cl1 Ru1 C11 C12 -39.32(17)
C9 Ru1 C11 C10 -29.93(16)
C12 Ru1 C11 C10 -131.7(2)
C8 Ru1 C11 C10 -66.90(17)
P1 Ru1 C11 C10 104.70(15)
C7 Ru1 C11 C10 -101.96(18)
Cl2 Ru1 C11 C10 16.9(2)
Cl1 Ru1 C11 C10 -171.02(13)
C10 C11 C12 C7 -6.5(4)
Ru1 C11 C12 C7 -61.6(2)
C10 C11 C12 Ru1 55.1(2)
F1 C7 C12 C11 -178.4(2)
C8 C7 C12 C11 10.3(4)
Ru1 C7 C12 C11 57.5(2)
F1 C7 C12 Ru1 124.1(2)
C8 C7 C12 Ru1 -47.2(2)
C10 Ru1 C12 C11 -29.69(16)
C9 Ru1 C12 C11 -67.10(17)
C8 Ru1 C12 C11 -103.35(18)
P1 Ru1 C12 C11 62.91(16)
C7 Ru1 C12 C11 -130.3(2)
Cl2 Ru1 C12 C11 -120.4(2)
Cl1 Ru1 C12 C11 148.21(15)
C11 Ru1 C12 C7 130.3(2)
C10 Ru1 C12 C7 100.60(18)
C9 Ru1 C12 C7 63.19(17)
C8 Ru1 C12 C7 26.94(16)
P1 Ru1 C12 C7 -166.79(14)
Cl2 Ru1 C12 C7 9.9(4)
Cl1 Ru1 C12 C7 -81.50(16)
